data_2228832
loop_
_publ_author_name
'Wang, Shi'
'He, Wenrui'
'Huang, Wei'

_publ_section_title
;
 Bis(tri-2-pyridylamine)nickel(II) bis(perchlorate)
;
_journal_coeditor_code NK2079
_journal_issue 1
_journal_name_full 'Acta Crystallographica Section E'
_journal_page_first m78
_journal_paper_doi 10.1107/S1600536810051627
_journal_volume 67
_journal_year 2011
_chemical_formula_iupac '[Ni (C15 H12 N4)2] (Cl O4)2'
_chemical_formula_moiety 'C30 H24 N8 Ni 2+, 2(Cl O4 -)'
_chemical_formula_sum 'C30 H24 Cl2 N8 Ni O8'
_chemical_formula_weight 754.18
_chemical_name_systematic
;
Bis(tri-2-pyridylamine)nickel(II) bis(perchlorate)
;
_space_group_IT_number 14
_symmetry_cell_setting monoclinic
_symmetry_space_group_name_Hall '-P 2yn'
_symmetry_space_group_name_H-M 'P 1 21/n 1'
_atom_sites_solution_hydrogens geom
_atom_sites_solution_primary direct
_atom_sites_solution_secondary difmap
_audit_creation_method SHELXL-97
_cell_angle_alpha 90.00
_cell_angle_beta 99.542(5)
_cell_angle_gamma 90.00
_cell_formula_units_Z 2
_cell_length_a 8.360(4)
_cell_length_b 17.570(8)
_cell_length_c 11.165(5)
_cell_measurement_reflns_used 7662
_cell_measurement_temperature 296(2)
_cell_measurement_theta_max 27.8955
_cell_measurement_theta_min 2.1845
_cell_volume 1617.3(13)
_computing_cell_refinement 'SAINT (Bruker, 2007)'
_computing_data_collection 'SMART (Bruker, 2007)'
_computing_data_reduction 'SAINT (Bruker, 2007)'
_computing_molecular_graphics 'SHELXTL (Sheldrick, 2008)'
_computing_publication_material 'SHELXTL (Sheldrick, 2008)'
_computing_structure_refinement 'SHELXTL (Sheldrick, 2008)'
_computing_structure_solution 'SHELXTL (Sheldrick, 2008)'
_diffrn_ambient_temperature 296(2)
_diffrn_detector_area_resol_mean 8.366
_diffrn_measured_fraction_theta_full 0.965
_diffrn_measured_fraction_theta_max 0.996
_diffrn_measurement_device_type 'Bruker SMART CCD area-detector'
_diffrn_measurement_method 'phi and omega scans'
_diffrn_radiation_monochromator graphite
_diffrn_radiation_source 'fine-focus sealed tube'
_diffrn_radiation_type MoK\a
_diffrn_radiation_wavelength 0.71073
_diffrn_reflns_av_R_equivalents 0.0400
_diffrn_reflns_av_sigmaI/netI 0.0423
_diffrn_reflns_limit_h_max 11
_diffrn_reflns_limit_h_min -11
_diffrn_reflns_limit_k_max 23
_diffrn_reflns_limit_k_min -23
_diffrn_reflns_limit_l_max 14
_diffrn_reflns_limit_l_min -14
_diffrn_reflns_number 14055
_diffrn_reflns_theta_full 28.36
_diffrn_reflns_theta_max 28.36
_diffrn_reflns_theta_min 2.32
_exptl_absorpt_coefficient_mu 0.829
_exptl_absorpt_correction_T_max 0.920
_exptl_absorpt_correction_T_min 0.861
_exptl_absorpt_correction_type multi-scan
_exptl_absorpt_process_details '(SADABS; Sheldrick, 1996)'
_exptl_crystal_colour purple
_exptl_crystal_density_diffrn 1.549
_exptl_crystal_density_method 'not measured'
_exptl_crystal_description Block
_exptl_crystal_F_000 772
_exptl_crystal_size_max 0.22
_exptl_crystal_size_mid 0.15
_exptl_crystal_size_min 0.10
_refine_diff_density_max 0.252
_refine_diff_density_min -0.259
_refine_ls_extinction_method none
_refine_ls_goodness_of_fit_ref 1.030
_refine_ls_hydrogen_treatment constr
_refine_ls_matrix_type full
_refine_ls_number_parameters 269
_refine_ls_number_reflns 3895
_refine_ls_number_restraints 0
_refine_ls_restrained_S_all 1.030
_refine_ls_R_factor_all 0.0704
_refine_ls_R_factor_gt 0.0394
_refine_ls_shift/su_max 0.001
_refine_ls_shift/su_mean 0.000
_refine_ls_structure_factor_coef Fsqd
_refine_ls_weighting_details 'calc w=1/[\s^2^(Fo^2^)+(0.0415P)^2^+0.1545P] where P=(Fo^2^+2Fc^2^)/3'
_refine_ls_weighting_scheme calc
_refine_ls_wR_factor_gt 0.0864
_refine_ls_wR_factor_ref 0.0964
_reflns_number_gt 2611
_reflns_number_total 3895
_reflns_threshold_expression I>2sigma(I)
_cod_data_source_file nk2079.cif
_cod_data_source_block I
_cod_original_sg_symbol_H-M 'P 21/n'
_cod_database_code 2228832
_cod_database_fobs_code 2228832

loop_
_symmetry_equiv_pos_as_xyz
'x, y, z'
'-x+1/2, y+1/2, -z+1/2'
'-x, -y, -z'
'x-1/2, -y-1/2, z-1/2'

loop_
_atom_site_type_symbol
_atom_site_label
_atom_site_fract_x
_atom_site_fract_y
_atom_site_fract_z
_atom_site_U_iso_or_equiv
_atom_site_adp_type
_atom_site_calc_flag
_atom_site_refinement_flags
_atom_site_occupancy
_atom_site_disorder_assembly
_atom_site_disorder_group
Ni Ni1 0.0000 0.0000 0.0000 0.03843(14) Uani d S 1 . .
N N1 0.1260(2) -0.05805(10) -0.21770(15) 0.0415(4) Uani d . 1 . .
N N2 0.1529(2) -0.09211(10) -0.00942(15) 0.0425(4) Uani d . 1 . .
N N3 -0.1341(2) -0.04164(10) -0.16286(16) 0.0425(5) Uani d . 1 . .
N N4 0.1399(2) 0.05822(10) -0.10841(16) 0.0428(4) Uani d . 1 . .
C C1 0.1923(3) -0.10685(12) -0.11845(19) 0.0398(5) Uani d . 1 . .
C C2 0.2910(3) -0.16666(13) -0.1379(2) 0.0491(6) Uani d . 1 . .
H H2 0.3180 -0.1751 -0.2143 0.059 Uiso calc R 1 . .
C C3 0.3487(3) -0.21360(14) -0.0420(2) 0.0588(7) Uani d . 1 . .
H H3 0.4148 -0.2548 -0.0528 0.071 Uiso calc R 1 . .
C C4 0.3080(3) -0.19915(13) 0.0696(2) 0.0546(6) Uani d . 1 . .
H H4 0.3456 -0.2305 0.1354 0.066 Uiso calc R 1 . .
C C5 0.2114(3) -0.13810(13) 0.0829(2) 0.0496(6) Uani d . 1 . .
H H5 0.1852 -0.1281 0.1591 0.060 Uiso calc R 1 . .
C C6 -0.0476(3) -0.06409(12) -0.24704(19) 0.0414(5) Uani d . 1 . .
C C7 -0.1176(3) -0.09311(14) -0.3578(2) 0.0547(6) Uani d . 1 . .
H H7 -0.0542 -0.1076 -0.4150 0.066 Uiso calc R 1 . .
C C8 -0.2834(4) -0.10013(15) -0.3818(2) 0.0647(7) Uani d . 1 . .
H H8 -0.3339 -0.1197 -0.4559 0.078 Uiso calc R 1 . .
C C9 -0.3738(3) -0.07818(14) -0.2965(2) 0.0577(7) Uani d . 1 . .
H H9 -0.4861 -0.0832 -0.3110 0.069 Uiso calc R 1 . .
C C10 -0.2954(3) -0.04864(14) -0.1890(2) 0.0533(6) Uani d . 1 . .
H H10 -0.3572 -0.0327 -0.1317 0.064 Uiso calc R 1 . .
C C11 0.1900(3) 0.13045(13) -0.0929(2) 0.0492(6) Uani d . 1 . .
H H11 0.1612 0.1583 -0.0290 0.059 Uiso calc R 1 . .
C C12 0.2822(3) 0.16462(14) -0.1682(2) 0.0575(7) Uani d . 1 . .
H H12 0.3156 0.2149 -0.1552 0.069 Uiso calc R 1 . .
C C13 0.3246(3) 0.12403(16) -0.2624(2) 0.0627(7) Uani d . 1 . .
H H13 0.3886 0.1461 -0.3136 0.075 Uiso calc R 1 . .
C C14 0.2716(3) 0.05020(14) -0.2809(2) 0.0527(6) Uani d . 1 . .
H H14 0.2970 0.0219 -0.3456 0.063 Uiso calc R 1 . .
C C15 0.1808(3) 0.01931(12) -0.20188(19) 0.0402(5) Uani d . 1 . .
Cl Cl1 0.2377(6) 0.3455(4) 0.0694(3) 0.0463(11) Uani d P 0.472(19) A 1
O O1 0.1538(19) 0.3916(9) 0.1111(12) 0.128(5) Uani d P 0.472(19) A 1
O O2 0.224(3) 0.2727(6) 0.1240(8) 0.153(7) Uani d P 0.472(19) A 1
O O3 0.3932(15) 0.3751(8) 0.1296(13) 0.129(4) Uani d P 0.472(19) A 1
O O4 0.214(2) 0.3370(9) -0.0534(9) 0.140(6) Uani d P 0.472(19) A 1
Cl Cl1' 0.2323(10) 0.3362(6) 0.0668(6) 0.095(2) Uani d P 0.528(19) A 2
O O1' 0.1418(16) 0.4114(7) 0.0767(15) 0.133(5) Uani d P 0.528(19) A 2
O O2' 0.1138(18) 0.2869(8) 0.0907(17) 0.169(5) Uani d P 0.528(19) A 2
O O3' 0.3760(15) 0.3273(15) 0.1348(13) 0.205(9) Uani d P 0.528(19) A 2
O O4' 0.2693(18) 0.3279(7) -0.0504(11) 0.109(4) Uani d P 0.528(19) A 2

loop_
_atom_site_aniso_label
_atom_site_aniso_U_11
_atom_site_aniso_U_22
_atom_site_aniso_U_33
_atom_site_aniso_U_12
_atom_site_aniso_U_13
_atom_site_aniso_U_23
Ni1 0.0488(3) 0.0391(2) 0.0291(2) 0.00336(19) 0.01177(17) -0.00443(17)
N1 0.0529(12) 0.0401(10) 0.0331(10) 0.0029(9) 0.0114(9) -0.0027(8)
N2 0.0543(12) 0.0416(10) 0.0319(10) 0.0059(9) 0.0082(8) -0.0038(8)
N3 0.0476(12) 0.0456(11) 0.0343(10) 0.0033(9) 0.0069(9) -0.0043(8)
N4 0.0525(12) 0.0421(10) 0.0355(10) -0.0008(9) 0.0125(9) -0.0026(8)
C1 0.0457(13) 0.0387(12) 0.0355(11) 0.0002(10) 0.0079(10) -0.0066(9)
C2 0.0524(15) 0.0475(13) 0.0496(14) 0.0036(11) 0.0149(12) -0.0110(11)
C3 0.0608(17) 0.0466(14) 0.0683(17) 0.0154(12) 0.0091(14) -0.0037(13)
C4 0.0587(16) 0.0474(14) 0.0553(15) 0.0077(12) 0.0022(13) 0.0065(12)
C5 0.0603(16) 0.0517(14) 0.0369(13) 0.0048(12) 0.0080(11) 0.0005(11)
C6 0.0542(15) 0.0386(12) 0.0321(11) 0.0019(10) 0.0092(10) -0.0034(9)
C7 0.0695(18) 0.0591(15) 0.0352(13) 0.0035(13) 0.0073(12) -0.0110(11)
C8 0.075(2) 0.0696(18) 0.0440(15) -0.0041(15) -0.0063(14) -0.0125(13)
C9 0.0534(16) 0.0610(16) 0.0549(16) -0.0016(13) -0.0021(13) -0.0030(13)
C10 0.0530(16) 0.0580(15) 0.0489(14) 0.0027(12) 0.0082(12) -0.0058(12)
C11 0.0578(16) 0.0439(13) 0.0462(14) -0.0016(11) 0.0095(12) -0.0046(11)
C12 0.0610(17) 0.0502(14) 0.0608(17) -0.0084(13) 0.0091(13) 0.0075(13)
C13 0.0621(17) 0.0682(18) 0.0627(17) -0.0046(14) 0.0242(14) 0.0156(14)
C14 0.0595(16) 0.0600(16) 0.0426(14) 0.0065(13) 0.0199(12) 0.0062(11)
C15 0.0434(13) 0.0465(13) 0.0317(11) 0.0049(10) 0.0095(10) 0.0010(9)
Cl1 0.046(2) 0.072(2) 0.0231(16) 0.0105(14) 0.0106(12) -0.0077(12)
O1 0.158(8) 0.140(10) 0.099(5) 0.080(7) 0.058(6) 0.001(6)
O2 0.31(2) 0.084(6) 0.070(5) -0.006(9) 0.037(8) 0.018(4)
O3 0.095(6) 0.186(10) 0.100(6) -0.052(7) 0.000(4) -0.031(6)
O4 0.195(12) 0.199(9) 0.023(4) 0.091(8) 0.013(5) -0.005(4)
Cl1' 0.109(4) 0.101(3) 0.075(3) 0.037(3) 0.014(3) -0.020(2)
O1' 0.107(5) 0.070(5) 0.211(13) 0.027(4) -0.004(6) -0.036(6)
O2' 0.169(9) 0.122(7) 0.251(13) 0.007(7) 0.139(9) 0.013(7)
O3' 0.086(8) 0.36(3) 0.148(8) 0.120(11) -0.033(7) -0.089(13)
O4' 0.144(8) 0.120(6) 0.080(6) -0.018(6) 0.068(6) -0.032(4)

loop_
_atom_type_symbol
_atom_type_description
_atom_type_scat_dispersion_real
_atom_type_scat_dispersion_imag
_atom_type_scat_source
C C 0.0033 0.0016 'International Tables Vol C Tables 4.2.6.8 and 6.1.1.4'
H H 0.0000 0.0000 'International Tables Vol C Tables 4.2.6.8 and 6.1.1.4'
Cl Cl 0.1484 0.1585 'International Tables Vol C Tables 4.2.6.8 and 6.1.1.4'
N N 0.0061 0.0033 'International Tables Vol C Tables 4.2.6.8 and 6.1.1.4'
Ni Ni 0.3393 1.1124 'International Tables Vol C Tables 4.2.6.8 and 6.1.1.4'
O O 0.0106 0.0060 'International Tables Vol C Tables 4.2.6.8 and 6.1.1.4'

loop_
_geom_angle_atom_site_label_1
_geom_angle_atom_site_label_2
_geom_angle_atom_site_label_3
_geom_angle_site_symmetry_1
_geom_angle_site_symmetry_3
_geom_angle
_geom_angle_publ_flag
N2 Ni1 N2 . 3 180.0 ?
N2 Ni1 N4 . . 86.78(7) ?
N2 Ni1 N4 3 . 93.22(7) ?
N2 Ni1 N4 . 3 93.22(7) ?
N2 Ni1 N4 3 3 86.78(7) ?
N4 Ni1 N4 . 3 180.0 ?
N2 Ni1 N3 . 3 94.05(7) ?
N2 Ni1 N3 3 3 85.95(7) ?
N4 Ni1 N3 . 3 93.52(8) ?
N4 Ni1 N3 3 3 86.48(8) ?
N2 Ni1 N3 . . 85.95(7) ?
N2 Ni1 N3 3 . 94.05(7) ?
N4 Ni1 N3 . . 86.48(8) ?
N4 Ni1 N3 3 . 93.52(8) ?
N3 Ni1 N3 3 . 180.0 ?
C15 N1 C1 . . 113.30(17) ?
C15 N1 C6 . . 112.77(17) ?
C1 N1 C6 . . 112.15(17) ?
C5 N2 C1 . . 118.06(19) ?
C5 N2 Ni1 . . 125.59(15) ?
C1 N2 Ni1 . . 116.34(14) ?
C6 N3 C10 . . 117.54(19) ?
C6 N3 Ni1 . . 115.96(15) ?
C10 N3 Ni1 . . 126.49(15) ?
C15 N4 C11 . . 118.01(19) ?
C15 N4 Ni1 . . 116.26(15) ?
C11 N4 Ni1 . . 125.72(15) ?
N2 C1 C2 . . 122.4(2) ?
N2 C1 N1 . . 117.66(18) ?
C2 C1 N1 . . 119.90(19) ?
C3 C2 C1 . . 118.5(2) ?
C3 C2 H2 . . 120.7 ?
C1 C2 H2 . . 120.7 ?
C4 C3 C2 . . 119.3(2) ?
C4 C3 H3 . . 120.3 ?
C2 C3 H3 . . 120.3 ?
C5 C4 C3 . . 119.0(2) ?
C5 C4 H4 . . 120.5 ?
C3 C4 H4 . . 120.5 ?
N2 C5 C4 . . 122.6(2) ?
N2 C5 H5 . . 118.7 ?
C4 C5 H5 . . 118.7 ?
N3 C6 C7 . . 122.9(2) ?
N3 C6 N1 . . 117.46(18) ?
C7 C6 N1 . . 119.7(2) ?
C8 C7 C6 . . 118.3(2) ?
C8 C7 H7 . . 120.9 ?
C6 C7 H7 . . 120.9 ?
C9 C8 C7 . . 119.7(2) ?
C9 C8 H8 . . 120.1 ?
C7 C8 H8 . . 120.1 ?
C8 C9 C10 . . 118.5(3) ?
C8 C9 H9 . . 120.7 ?
C10 C9 H9 . . 120.7 ?
N3 C10 C9 . . 123.0(2) ?
N3 C10 H10 . . 118.5 ?
C9 C10 H10 . . 118.5 ?
N4 C11 C12 . . 122.2(2) ?
N4 C11 H11 . . 118.9 ?
C12 C11 H11 . . 118.9 ?
C13 C12 C11 . . 119.2(2) ?
C13 C12 H12 . . 120.4 ?
C11 C12 H12 . . 120.4 ?
C12 C13 C14 . . 119.3(2) ?
C12 C13 H13 . . 120.3 ?
C14 C13 H13 . . 120.3 ?
C15 C14 C13 . . 118.5(2) ?
C15 C14 H14 . . 120.8 ?
C13 C14 H14 . . 120.8 ?
N4 C15 C14 . . 122.8(2) ?
N4 C15 N1 . . 117.50(18) ?
C14 C15 N1 . . 119.74(19) ?
O1 Cl1 O4 . . 117.6(10) ?
O1 Cl1 O2 . . 109.8(9) ?
O4 Cl1 O2 . . 108.8(9) ?
O1 Cl1 O3 . . 96.5(10) ?
O4 Cl1 O3 . . 118.3(10) ?
O2 Cl1 O3 . . 104.7(9) ?
O3' Cl1' O2' . . 115.5(11) ?
O3' Cl1' O4' . . 101.8(10) ?
O2' Cl1' O4' . . 113.2(9) ?
O3' Cl1' O1' . . 118.1(12) ?
O2' Cl1' O1' . . 98.6(8) ?
O4' Cl1' O1' . . 110.1(9) ?

loop_
_geom_bond_atom_site_label_1
_geom_bond_atom_site_label_2
_geom_bond_site_symmetry_2
_geom_bond_distance
_geom_bond_publ_flag
Ni1 N2 . 2.0755(19) ?
Ni1 N2 3 2.0755(19) ?
Ni1 N4 . 2.0851(18) ?
Ni1 N4 3 2.0851(18) ?
Ni1 N3 3 2.1029(19) ?
Ni1 N3 . 2.1029(19) ?
N1 C15 . 1.436(3) ?
N1 C1 . 1.437(3) ?
N1 C6 . 1.438(3) ?
N2 C5 . 1.337(3) ?
N2 C1 . 1.338(3) ?
N3 C6 . 1.337(3) ?
N3 C10 . 1.337(3) ?
N4 C15 . 1.339(3) ?
N4 C11 . 1.339(3) ?
C1 C2 . 1.375(3) ?
C2 C3 . 1.374(3) ?
C2 H2 . 0.9300 ?
C3 C4 . 1.369(3) ?
C3 H3 . 0.9300 ?
C4 C5 . 1.366(3) ?
C4 H4 . 0.9300 ?
C5 H5 . 0.9300 ?
C6 C7 . 1.375(3) ?
C7 C8 . 1.373(4) ?
C7 H7 . 0.9300 ?
C8 C9 . 1.367(4) ?
C8 H8 . 0.9300 ?
C9 C10 . 1.370(3) ?
C9 H9 . 0.9300 ?
C10 H10 . 0.9300 ?
C11 C12 . 1.370(3) ?
C11 H11 . 0.9300 ?
C12 C13 . 1.366(4) ?
C12 H12 . 0.9300 ?
C13 C14 . 1.375(3) ?
C13 H13 . 0.9300 ?
C14 C15 . 1.368(3) ?
C14 H14 . 0.9300 ?
Cl1 O1 . 1.212(13) ?
Cl1 O4 . 1.361(11) ?
Cl1 O2 . 1.430(13) ?
Cl1 O3 . 1.457(12) ?
Cl1' O3' . 1.320(11) ?
Cl1' O2' . 1.375(14) ?
Cl1' O4' . 1.401(11) ?
Cl1' O1' . 1.537(15) ?

loop_
_geom_torsion_atom_site_label_1
_geom_torsion_atom_site_label_2
_geom_torsion_atom_site_label_3
_geom_torsion_atom_site_label_4
_geom_torsion_site_symmetry_1
_geom_torsion_site_symmetry_2
_geom_torsion_site_symmetry_3
_geom_torsion_site_symmetry_4
_geom_torsion
_geom_torsion_publ_flag
N4 Ni1 N2 C5 . . . . 138.49(19) ?
N4 Ni1 N2 C5 3 . . . -41.51(19) ?
N3 Ni1 N2 C5 3 . . . 45.18(19) ?
N3 Ni1 N2 C5 . . . . -134.82(19) ?
N4 Ni1 N2 C1 . . . . -42.98(16) ?
N4 Ni1 N2 C1 3 . . . 137.02(16) ?
N3 Ni1 N2 C1 3 . . . -136.29(16) ?
N3 Ni1 N2 C1 . . . . 43.71(16) ?
N2 Ni1 N3 C6 . . . . -44.10(16) ?
N2 Ni1 N3 C6 3 . . . 135.90(16) ?
N4 Ni1 N3 C6 . . . . 42.92(16) ?
N4 Ni1 N3 C6 3 . . . -137.08(16) ?
N2 Ni1 N3 C10 . . . . 134.9(2) ?
N2 Ni1 N3 C10 3 . . . -45.1(2) ?
N4 Ni1 N3 C10 . . . . -138.1(2) ?
N4 Ni1 N3 C10 3 . . . 41.9(2) ?
N2 Ni1 N4 C15 . . . . 43.27(16) ?
N2 Ni1 N4 C15 3 . . . -136.73(16) ?
N3 Ni1 N4 C15 3 . . . 137.13(16) ?
N3 Ni1 N4 C15 . . . . -42.87(16) ?
N2 Ni1 N4 C11 . . . . -137.4(2) ?
N2 Ni1 N4 C11 3 . . . 42.6(2) ?
N3 Ni1 N4 C11 3 . . . -43.5(2) ?
N3 Ni1 N4 C11 . . . . 136.5(2) ?
C5 N2 C1 C2 . . . . -0.6(3) ?
Ni1 N2 C1 C2 . . . . -179.22(17) ?
C5 N2 C1 N1 . . . . 178.7(2) ?
Ni1 N2 C1 N1 . . . . 0.1(3) ?
C15 N1 C1 N2 . . . . 64.0(3) ?
C6 N1 C1 N2 . . . . -65.1(2) ?
C15 N1 C1 C2 . . . . -116.7(2) ?
C6 N1 C1 C2 . . . . 114.2(2) ?
N2 C1 C2 C3 . . . . 1.1(3) ?
N1 C1 C2 C3 . . . . -178.2(2) ?
C1 C2 C3 C4 . . . . -0.6(4) ?
C2 C3 C4 C5 . . . . -0.3(4) ?
C1 N2 C5 C4 . . . . -0.4(3) ?
Ni1 N2 C5 C4 . . . . 178.09(17) ?
C3 C4 C5 N2 . . . . 0.9(4) ?
C10 N3 C6 C7 . . . . 0.4(3) ?
Ni1 N3 C6 C7 . . . . 179.54(18) ?
C10 N3 C6 N1 . . . . -178.68(19) ?
Ni1 N3 C6 N1 . . . . 0.4(2) ?
C15 N1 C6 N3 . . . . -65.0(2) ?
C1 N1 C6 N3 . . . . 64.4(2) ?
C15 N1 C6 C7 . . . . 115.9(2) ?
C1 N1 C6 C7 . . . . -114.8(2) ?
N3 C6 C7 C8 . . . . -0.9(4) ?
N1 C6 C7 C8 . . . . 178.2(2) ?
C6 C7 C8 C9 . . . . 0.2(4) ?
C7 C8 C9 C10 . . . . 0.8(4) ?
C6 N3 C10 C9 . . . . 0.7(3) ?
Ni1 N3 C10 C9 . . . . -178.30(18) ?
C8 C9 C10 N3 . . . . -1.3(4) ?
C15 N4 C11 C12 . . . . -0.8(3) ?
Ni1 N4 C11 C12 . . . . 179.82(18) ?
N4 C11 C12 C13 . . . . 0.1(4) ?
C11 C12 C13 C14 . . . . 1.0(4) ?
C12 C13 C14 C15 . . . . -1.5(4) ?
C11 N4 C15 C14 . . . . 0.3(3) ?
Ni1 N4 C15 C14 . . . . 179.77(18) ?
C11 N4 C15 N1 . . . . -179.87(19) ?
Ni1 N4 C15 N1 . . . . -0.4(3) ?
C13 C14 C15 N4 . . . . 0.8(4) ?
C13 C14 C15 N1 . . . . -179.0(2) ?
C1 N1 C15 N4 . . . . -63.5(3) ?
C6 N1 C15 N4 . . . . 65.3(2) ?
C1 N1 C15 C14 . . . . 116.3(2) ?
C6 N1 C15 C14 . . . . -115.0(2) ?
